data_7001598
loop_
_publ_author_name
'Hilfiger, Matthew G.'
'Zhao, Hanhua'
'Prosvirin, Andrey'
'Wernsdorfer, Wolfgang'
'Dunbar, Kim R.'

_publ_section_title
;
 Molecules based on M(v) (M = Mo, W) and Ni(ii) ions: a new class of
 trigonal bipyramidal cluster and confirmation of SMM behavior for the
 pentadecanuclear molecule
 {NiII[NiII(tmphen)(MeOH)]6[Ni(H2O)3]2[\m-CN]30[WV(CN)3]6}
;
_journal_issue 26
_journal_name_full 'Dalton Transactions'
_journal_page_first 5155
_journal_page_last 5163
_journal_paper_doi 10.1039/b903691a
_journal_year 2009
_chemical_formula_sum 'C168 H174 N66 Ni9 O18 W6'
_chemical_formula_weight 5037.21
_chemical_name_systematic
;
?
;
_space_group_IT_number 148
_symmetry_space_group_name_Hall '-R 3'
_symmetry_space_group_name_H-M 'R -3 :H'
_atom_sites_solution_hydrogens geom
_atom_sites_solution_primary direct
_atom_sites_solution_secondary difmap
_audit_creation_method SHELXL-97
_cell_angle_alpha 90.00
_cell_angle_beta 90.00
_cell_angle_gamma 120.00
_cell_formula_units_Z 3
_cell_length_a 32.270(5)
_cell_length_b 32.270(5)
_cell_length_c 21.161(4)
_cell_measurement_temperature 140(2)
_cell_volume 19084(6)
_computing_cell_refinement 'SMART V5.625 (Bruker, 2000)'
_computing_data_collection 'SMART V5.625 (Bruker, 2000)'
_computing_data_reduction 'SAINT V6.32 (Bruker, 2001)'
_computing_molecular_graphics 'X-Seed (Barbour, 2001)'
_computing_publication_material 'SHELXL-97 (Sheldrick, 1997)'
_computing_structure_refinement 'SHELXL-97 (Sheldrick, 1997)'
_computing_structure_solution 'SHELXS-97 (Sheldrick, 1997)'
_diffrn_ambient_temperature 140(2)
_diffrn_measured_fraction_theta_full 0.980
_diffrn_measured_fraction_theta_max 0.980
_diffrn_measurement_device_type 'Bruker APEX CCD area-detector'
_diffrn_measurement_method 'profile data from \w scans'
_diffrn_radiation_monochromator graphite
_diffrn_radiation_source 'fine-focus sealed tube'
_diffrn_radiation_type MoK\a
_diffrn_radiation_wavelength 0.71073
_diffrn_reflns_av_R_equivalents 0.1186
_diffrn_reflns_av_sigmaI/netI 0.1256
_diffrn_reflns_limit_h_max 42
_diffrn_reflns_limit_h_min -41
_diffrn_reflns_limit_k_max 42
_diffrn_reflns_limit_k_min -42
_diffrn_reflns_limit_l_max 27
_diffrn_reflns_limit_l_min -27
_diffrn_reflns_number 48537
_diffrn_reflns_theta_full 27.61
_diffrn_reflns_theta_max 27.61
_diffrn_reflns_theta_min 1.21
_exptl_absorpt_coefficient_mu 3.406
_exptl_absorpt_correction_T_max 0.6802
_exptl_absorpt_correction_T_min 0.5731
_exptl_absorpt_correction_type multi-scan
_exptl_absorpt_process_details 'SADABS v2.03 (Bruker, 2003)'
_exptl_crystal_colour red
_exptl_crystal_density_diffrn 1.315
_exptl_crystal_density_method 'not measured'
_exptl_crystal_description block'
_exptl_crystal_F_000 7452
_exptl_crystal_size_max 0.27
_exptl_crystal_size_mid 0.22
_exptl_crystal_size_min 0.18
_refine_diff_density_max 2.947
_refine_diff_density_min -1.210
_refine_diff_density_rms 0.241
_refine_ls_extinction_method none
_refine_ls_goodness_of_fit_ref 1.003
_refine_ls_hydrogen_treatment mixed
_refine_ls_matrix_type full
_refine_ls_number_parameters 404
_refine_ls_number_reflns 9650
_refine_ls_number_restraints 7
_refine_ls_restrained_S_all 1.003
_refine_ls_R_factor_all 0.2077
_refine_ls_R_factor_gt 0.0915
_refine_ls_shift/su_max 4.743
_refine_ls_shift/su_mean 0.068
_refine_ls_structure_factor_coef Fsqd
_refine_ls_weighting_details 'calc w=1/[\s^2^(Fo^2^)+(0.1913P)^2^+118.1420P] where P=(Fo^2^+2Fc^2^)/3'
_refine_ls_weighting_scheme calc
_refine_ls_wR_factor_gt 0.2516
_refine_ls_wR_factor_ref 0.3493
_reflns_number_gt 4057
_reflns_number_total 9650
_reflns_threshold_expression >2sigma(I)
_cod_data_source_file b903691a.txt
_cod_data_source_block 1
_cod_depositor_comments
;

2018-07-21
Z value and formula fixed to values more according to usual
chemical conventions.                 miguel
;
_cod_original_formula_sum 'C56 H58 N22 Ni3 O6 W2'
_cod_original_formula_weight 1679.07
_cod_original_formula_units_Z 9
_cod_original_cell_volume 19084(5)
_cod_database_code 7001598

loop_
_symmetry_equiv_pos_as_xyz
'x, y, z'
'-y, x-y, z'
'-x+y, -x, z'
'x+2/3, y+1/3, z+1/3'
'-y+2/3, x-y+1/3, z+1/3'
'-x+y+2/3, -x+1/3, z+1/3'
'x+1/3, y+2/3, z+2/3'
'-y+1/3, x-y+2/3, z+2/3'
'-x+y+1/3, -x+2/3, z+2/3'
'-x, -y, -z'
'y, -x+y, -z'
'x-y, x, -z'
'-x+2/3, -y+1/3, -z+1/3'
'y+2/3, -x+y+1/3, -z+1/3'
'x-y+2/3, x+1/3, -z+1/3'
'-x+1/3, -y+2/3, -z+2/3'
'y+1/3, -x+y+2/3, -z+2/3'
'x-y+1/3, x+2/3, -z+2/3'

loop_
_atom_site_label
_atom_site_type_symbol
_atom_site_fract_x
_atom_site_fract_y
_atom_site_fract_z
_atom_site_U_iso_or_equiv
_atom_site_adp_type
_atom_site_occupancy
_atom_site_symmetry_multiplicity
_atom_site_calc_flag
_atom_site_refinement_flags
_atom_site_disorder_assembly
_atom_site_disorder_group
W1 W 0.18716(2) 0.64496(2) 0.30767(4) 0.0716(3) Uani 1 1 d . . .
Ni1 Ni 0.3333 0.6667 0.1667 0.0418(9) Uani 1 6 d S . .
N1 N 0.3390(3) 0.6180(4) 0.2208(5) 0.044(2) Uani 1 1 d . . .
C1 C 0.2466(5) 0.6560(4) 0.2500(6) 0.048(3) Uani 1 1 d . . .
Ni2 Ni 0.30464(7) 0.83142(7) 0.26853(11) 0.0679(6) Uani 1 1 d . . .
O2 O 0.3058(4) 0.8492(4) 0.3650(6) 0.071(3) Uani 1 1 d . . .
N2 N 0.2590(5) 0.7616(4) 0.2909(7) 0.067(3) Uani 1 1 d . . .
C2 C 0.2327(6) 0.7203(6) 0.2997(9) 0.069(4) Uani 1 1 d . . .
Ni3 Ni 0.3333 0.6667 0.4514(2) 0.132(2) Uani 1 3 d S . .
N3 N 0.2746(7) 0.6560(7) 0.3991(8) 0.099(5) Uani 1 1 d . . .
C3 C 0.2425(8) 0.6516(7) 0.3669(9) 0.087(6) Uani 1 1 d . . .
N4 N 0.3631(5) 0.8235(5) 0.2838(7) 0.076(4) Uani 1 1 d . . .
C4 C 0.1646(5) 0.6377(5) 0.2132(10) 0.064(4) Uani 1 1 d . . .
N5 N 0.3039(5) 0.8157(4) 0.1743(9) 0.076(4) Uani 1 1 d . . .
C5 C 0.1805(6) 0.5768(6) 0.2938(9) 0.076(5) Uani 1 1 d . . .
O6 O 0.3264(12) 0.7159(10) 0.5124(10) 0.247(15) Uani 1 1 d . . .
N6 N 0.1197(6) 0.6961(7) 0.3016(9) 0.110(6) Uani 1 1 d . . .
C6 C 0.1431(7) 0.6777(7) 0.3030(9) 0.083(5) Uani 1 1 d . . .
O7 O 0.3439(10) 0.9375(8) 0.4029(12) 0.226(14) Uani 1 1 d D . .
N7 N 0.1663(12) 0.6564(12) 0.4578(12) 0.204(16) Uani 1 1 d . . .
C7 C 0.1754(10) 0.6544(10) 0.4070(11) 0.130(11) Uani 1 1 d . . .
N8 N 0.0722(9) 0.5613(8) 0.325(2) 0.26(2) Uani 1 1 d . . .
C8 C 0.1124(12) 0.5891(10) 0.3153(18) 0.171(15) Uani 1 1 d . . .
N9 N 0.3446(5) 0.9038(4) 0.2520(7) 0.068(3) Uani 1 1 d . . .
C9 C 0.3905(7) 0.9324(8) 0.2542(10) 0.095(6) Uani 1 1 d . . .
H9 H 0.4099 0.9181 0.2590 0.114 Uiso 1 1 calc R . .
N10 N 0.2509(4) 0.8465(4) 0.2547(6) 0.060(3) Uani 1 1 d . . .
C10 C 0.4139(7) 0.9818(7) 0.2501(10) 0.090(6) Uani 1 1 d . . .
N11 N 0.3650(14) 1.0252(13) 0.402(3) 0.34(3) Uiso 1 1 d D . .
C11 C 0.3885(7) 1.0051(6) 0.2381(9) 0.086(5) Uani 1 1 d . . .
C12 C 0.3360(7) 0.9739(6) 0.2350(9) 0.081(5) Uani 1 1 d . . .
C13 C 0.3181(6) 0.9254(6) 0.2450(7) 0.066(4) Uani 1 1 d . . .
C14 C 0.2667(6) 0.8940(6) 0.2449(8) 0.072(4) Uani 1 1 d . . .
C15 C 0.2361(7) 0.9124(6) 0.2369(9) 0.076(5) Uani 1 1 d . . .
C16 C 0.1858(6) 0.8795(6) 0.2390(8) 0.067(4) Uani 1 1 d . . .
C17 C 0.1699(6) 0.8318(6) 0.2480(8) 0.069(4) Uani 1 1 d . . .
C18 C 0.2052(6) 0.8178(6) 0.2561(8) 0.069(4) Uani 1 1 d . . .
H18 H 0.1942 0.7848 0.2631 0.082 Uiso 1 1 calc R . .
C19 C 0.3039(8) 0.9906(6) 0.2281(10) 0.095(6) Uani 1 1 d . . .
H19 H 0.3165 1.0241 0.2240 0.113 Uiso 1 1 calc R . .
C20 C 0.2582(7) 0.9632(6) 0.2269(9) 0.082(5) Uani 1 1 d . . .
H20 H 0.2385 0.9768 0.2193 0.099 Uiso 1 1 calc R . .
C21 C 0.4697(7) 1.0123(9) 0.2574(14) 0.132(9) Uani 1 1 d . . .
H21A H 0.4820 1.0415 0.2319 0.198 Uiso 1 1 calc R . .
H21B H 0.4842 0.9936 0.2431 0.198 Uiso 1 1 calc R . .
H21C H 0.4779 1.0211 0.3019 0.198 Uiso 1 1 calc R . .
C22 C 0.4098(7) 1.0572(6) 0.2295(10) 0.094(6) Uani 1 1 d . . .
H22A H 0.4448 1.0723 0.2285 0.142 Uiso 1 1 calc R . .
H22B H 0.4003 1.0704 0.2647 0.142 Uiso 1 1 calc R . .
H22C H 0.3985 1.0635 0.1897 0.142 Uiso 1 1 calc R . .
C23 C 0.1481(7) 0.8945(7) 0.2344(11) 0.097(6) Uani 1 1 d . . .
H23A H 0.1549 0.9155 0.1978 0.146 Uiso 1 1 calc R . .
H23B H 0.1486 0.9115 0.2729 0.146 Uiso 1 1 calc R . .
H23C H 0.1165 0.8660 0.2294 0.146 Uiso 1 1 calc R . .
C24 C 0.1194(6) 0.7961(7) 0.2533(11) 0.091(6) Uani 1 1 d . . .
H24A H 0.1084 0.7961 0.2965 0.137 Uiso 1 1 calc R . .
H24B H 0.1148 0.7644 0.2433 0.137 Uiso 1 1 calc R . .
H24C H 0.1009 0.8039 0.2236 0.137 Uiso 1 1 calc R . .
C25 C 0.3164(8) 0.8256(10) 0.4121(15) 0.133(9) Uani 1 1 d . . .
H25A H 0.3193 0.7995 0.3932 0.199 Uiso 1 1 calc R . .
H25B H 0.2906 0.8126 0.4435 0.199 Uiso 1 1 calc R . .
H25C H 0.3466 0.8483 0.4326 0.199 Uiso 1 1 calc R . .
C26 C 0.3315(16) 0.9735(12) 0.406(2) 1.08(8) Uani 1 1 d D . .
H26 H 0.2986 0.9635 0.4112 1.292 Uiso 1 1 calc R . .
C27 C 0.4168(13) 1.054(2) 0.413(6) 2.0(3) Uani 1 1 d D . .
H27A H 0.4290 1.0327 0.4261 2.929 Uiso 1 1 calc R . .
H27B H 0.4234 1.0776 0.4458 2.929 Uiso 1 1 calc R . .
H27C H 0.4326 1.0701 0.3735 2.929 Uiso 1 1 calc R . .
C28 C 0.3339(12) 1.0458(15) 0.3913(14) 0.29(4) Uani 1 1 d D . .
H28A H 0.3523 1.0805 0.3980 0.435 Uiso 1 1 calc R . .
H28B H 0.3069 1.0315 0.4208 0.435 Uiso 1 1 calc R . .
H28C H 0.3219 1.0391 0.3479 0.435 Uiso 1 1 calc R . .

loop_
_atom_site_aniso_label
_atom_site_aniso_U_11
_atom_site_aniso_U_22
_atom_site_aniso_U_33
_atom_site_aniso_U_23
_atom_site_aniso_U_13
_atom_site_aniso_U_12
W1 0.0759(5) 0.0554(4) 0.0837(6) 0.0084(3) 0.0333(4) 0.0330(3)
Ni1 0.0428(12) 0.0428(12) 0.040(2) 0.000 0.000 0.0214(6)
N1 0.035(5) 0.051(6) 0.050(6) -0.002(5) -0.005(4) 0.023(5)
C1 0.057(8) 0.041(7) 0.044(7) 0.002(5) 0.006(6) 0.023(6)
Ni2 0.0600(11) 0.0557(11) 0.0971(16) 0.0024(10) 0.0097(10) 0.0357(9)
O2 0.058(6) 0.067(6) 0.091(8) 0.012(6) 0.001(5) 0.035(5)
N2 0.065(8) 0.053(7) 0.091(10) -0.005(6) 0.005(7) 0.036(7)
C2 0.074(10) 0.057(9) 0.090(12) -0.002(8) 0.017(9) 0.043(8)
Ni3 0.179(4) 0.179(4) 0.039(2) 0.000 0.000 0.0895(18)
N3 0.118(14) 0.129(14) 0.051(9) -0.013(9) 0.006(9) 0.062(12)
C3 0.093(13) 0.107(14) 0.052(11) 0.004(10) 0.043(10) 0.044(12)
N4 0.058(8) 0.087(10) 0.085(10) -0.003(8) 0.003(7) 0.038(7)
C4 0.046(8) 0.055(9) 0.091(13) -0.002(8) 0.014(8) 0.025(7)
N5 0.070(9) 0.045(7) 0.111(13) 0.015(8) 0.008(8) 0.027(6)
C5 0.062(9) 0.055(9) 0.116(15) 0.028(9) 0.026(9) 0.033(8)
O6 0.37(4) 0.24(3) 0.087(14) -0.070(16) -0.021(19) 0.13(3)
N6 0.098(12) 0.130(15) 0.125(16) 0.008(11) 0.041(11) 0.074(12)
C6 0.076(11) 0.086(12) 0.083(13) 0.007(10) 0.027(10) 0.039(10)
O7 0.26(3) 0.123(16) 0.16(2) -0.073(15) 0.023(18) -0.004(17)
N7 0.32(4) 0.34(4) 0.104(18) 0.06(2) 0.09(2) 0.28(4)
C7 0.23(3) 0.19(3) 0.077(14) 0.051(15) 0.074(16) 0.19(3)
N8 0.119(18) 0.091(15) 0.51(6) -0.08(2) 0.15(3) 0.002(14)
C8 0.15(2) 0.097(18) 0.26(4) -0.01(2) 0.11(3) 0.051(18)
N9 0.063(8) 0.056(7) 0.082(10) 0.012(6) 0.018(7) 0.029(6)
C9 0.081(13) 0.103(15) 0.112(17) 0.009(12) 0.011(11) 0.053(12)
N10 0.053(7) 0.058(7) 0.076(9) -0.002(6) 0.002(6) 0.034(6)
C10 0.077(12) 0.081(12) 0.111(16) 0.017(11) 0.017(11) 0.039(10)
C11 0.108(15) 0.065(10) 0.083(13) -0.020(9) -0.005(11) 0.041(11)
C12 0.100(14) 0.070(11) 0.080(13) 0.008(9) 0.015(10) 0.048(11)
C13 0.071(10) 0.075(10) 0.055(9) 0.008(7) 0.016(7) 0.038(8)
C14 0.071(10) 0.077(11) 0.078(12) -0.003(9) -0.004(8) 0.045(9)
C15 0.098(13) 0.066(10) 0.074(12) 0.002(8) 0.011(9) 0.050(10)
C16 0.075(10) 0.077(11) 0.071(11) -0.011(8) -0.014(8) 0.054(9)
C17 0.064(9) 0.093(12) 0.059(10) -0.016(8) -0.003(7) 0.048(9)
C18 0.070(10) 0.077(10) 0.068(11) -0.002(8) 0.002(8) 0.044(9)
C19 0.114(16) 0.058(10) 0.114(17) -0.009(10) 0.015(13) 0.045(11)
C20 0.087(13) 0.070(11) 0.104(15) 0.011(10) 0.025(11) 0.049(10)
C21 0.077(14) 0.107(17) 0.18(3) -0.021(17) -0.002(15) 0.023(13)
C22 0.105(14) 0.062(10) 0.094(14) 0.014(9) 0.016(11) 0.025(10)
C23 0.107(15) 0.084(13) 0.117(17) -0.003(11) -0.018(12) 0.060(12)
C24 0.067(11) 0.085(12) 0.130(17) -0.038(12) -0.021(11) 0.044(10)
C25 0.087(15) 0.14(2) 0.18(3) 0.014(19) 0.003(16) 0.061(15)
C26 1.5(2) 0.26(4) 0.21(5) -0.17(4) 0.41(9) -0.510
C27 0.5(2) 2.0(7) 1.8(6) -1.0(3) 0.8(3) -0.557
C28 0.13(3) 0.44(7) 0.08(2) -0.02(3) -0.006(19) -0.02(4)

loop_
_atom_type_symbol
_atom_type_description
_atom_type_scat_dispersion_real
_atom_type_scat_dispersion_imag
_atom_type_scat_source
C C 0.0033 0.0016 'International Tables Vol C Tables 4.2.6.8 and 6.1.1.4'
H H 0.0000 0.0000 'International Tables Vol C Tables 4.2.6.8 and 6.1.1.4'
N N 0.0061 0.0033 'International Tables Vol C Tables 4.2.6.8 and 6.1.1.4'
O O 0.0106 0.0060 'International Tables Vol C Tables 4.2.6.8 and 6.1.1.4'
Ni Ni 0.3393 1.1124 'International Tables Vol C Tables 4.2.6.8 and 6.1.1.4'
W W -0.8490 6.8722 'International Tables Vol C Tables 4.2.6.8 and 6.1.1.4'

loop_
_geom_angle_atom_site_label_1
_geom_angle_atom_site_label_2
_geom_angle_atom_site_label_3
_geom_angle
_geom_angle_site_symmetry_1
_geom_angle_site_symmetry_3
_geom_angle_publ_flag
C3 W1 C4 143.9(6) . . ?
C3 W1 C5 80.1(7) . . ?
C4 W1 C5 84.5(7) . . ?
C3 W1 C2 82.2(7) . . ?
C4 W1 C2 93.1(6) . . ?
C5 W1 C2 145.9(6) . . ?
C3 W1 C1 71.3(5) . . ?
C4 W1 C1 73.1(5) . . ?
C5 W1 C1 73.3(5) . . ?
C2 W1 C1 73.5(5) . . ?
C3 W1 C6 135.4(7) . . ?
C4 W1 C6 74.6(6) . . ?
C5 W1 C6 138.8(7) . . ?
C2 W1 C6 71.6(6) . . ?
C1 W1 C6 130.2(6) . . ?
C3 W1 C8 124.9(12) . . ?
C4 W1 C8 78.4(12) . . ?
C5 W1 C8 69.9(7) . . ?
C2 W1 C8 142.9(9) . . ?
C1 W1 C8 135.0(8) . . ?
C6 W1 C8 71.4(9) . . ?
C3 W1 C7 67.1(8) . . ?
C4 W1 C7 148.9(8) . . ?
C5 W1 C7 110.1(8) . . ?
C2 W1 C7 89.2(9) . . ?
C1 W1 C7 136.7(8) . . ?
C6 W1 C7 76.8(7) . . ?
C8 W1 C7 81.2(12) . . ?
N1 Ni1 N1 91.1(4) 3_565 2_665 ?
N1 Ni1 N1 88.9(4) 3_565 13_565 ?
N1 Ni1 N1 88.9(4) 2_665 13_565 ?
N1 Ni1 N1 88.9(4) 3_565 14_455 ?
N1 Ni1 N1 179.996(2) 2_665 14_455 ?
N1 Ni1 N1 91.1(4) 13_565 14_455 ?
N1 Ni1 N1 180.0(5) 3_565 15 ?
N1 Ni1 N1 88.9(4) 2_665 15 ?
N1 Ni1 N1 91.1(4) 13_565 15 ?
N1 Ni1 N1 91.1(4) 14_455 15 ?
N1 Ni1 N1 91.1(4) 3_565 . ?
N1 Ni1 N1 91.1(4) 2_665 . ?
N1 Ni1 N1 179.996(2) 13_565 . ?
N1 Ni1 N1 88.9(4) 14_455 . ?
N1 Ni1 N1 88.9(4) 15 . ?
C1 N1 Ni1 176.9(10) 2_665 . ?
N1 C1 W1 177.2(12) 3_565 . ?
N2 Ni2 N10 93.7(5) . . ?
N2 Ni2 N4 91.6(5) . . ?
N10 Ni2 N4 174.3(5) . . ?
N2 Ni2 N5 92.3(5) . . ?
N10 Ni2 N5 90.8(5) . . ?
N4 Ni2 N5 91.2(6) . . ?
N2 Ni2 N9 172.5(5) . . ?
N10 Ni2 N9 80.3(5) . . ?
N4 Ni2 N9 94.3(6) . . ?
N5 Ni2 N9 92.3(5) . . ?
N2 Ni2 O2 88.9(5) . . ?
N10 Ni2 O2 88.5(5) . . ?
N4 Ni2 O2 89.4(5) . . ?
N5 Ni2 O2 178.7(4) . . ?
N9 Ni2 O2 86.5(5) . . ?
C25 O2 Ni2 121.0(14) . . ?
C2 N2 Ni2 175.4(14) . . ?
N2 C2 W1 175.1(14) . . ?
N3 Ni3 N3 94.1(6) . 3_565 ?
N3 Ni3 N3 94.1(6) . 2_665 ?
N3 Ni3 N3 94.1(6) 3_565 2_665 ?
N3 Ni3 O6 91.0(10) . . ?
N3 Ni3 O6 87.3(10) 3_565 . ?
N3 Ni3 O6 174.6(10) 2_665 . ?
N3 Ni3 O6 87.3(10) . 2_665 ?
N3 Ni3 O6 174.6(10) 3_565 2_665 ?
N3 Ni3 O6 91.0(10) 2_665 2_665 ?
O6 Ni3 O6 87.5(12) . 2_665 ?
N3 Ni3 O6 174.6(10) . 3_565 ?
N3 Ni3 O6 91.0(10) 3_565 3_565 ?
N3 Ni3 O6 87.3(10) 2_665 3_565 ?
O6 Ni3 O6 87.5(12) . 3_565 ?
O6 Ni3 O6 87.5(12) 2_665 3_565 ?
C3 N3 Ni3 176.7(18) . . ?
N3 C3 W1 178.2(17) . . ?
C5 N4 Ni2 178.4(15) 3_565 . ?
N5 C4 W1 174.8(15) 15 . ?
C4 N5 Ni2 178.4(13) 14_455 . ?
N4 C5 W1 177.3(18) 2_665 . ?
N6 C6 W1 179(2) . . ?
N7 C7 W1 175(3) . . ?
N8 C8 W1 173(3) . . ?
C9 N9 C13 115.3(14) . . ?
C9 N9 Ni2 130.3(12) . . ?
C13 N9 Ni2 113.9(10) . . ?
N9 C9 C10 126.0(18) . . ?
C18 N10 C14 117.4(13) . . ?
C18 N10 Ni2 128.9(10) . . ?
C14 N10 Ni2 113.7(10) . . ?
C11 C10 C9 120.5(18) . . ?
C11 C10 C21 118.8(18) . . ?
C9 C10 C21 120.6(19) . . ?
C27 N11 C26 132(2) . . ?
C27 N11 C28 124(2) . . ?
C26 N11 C28 104(3) . . ?
C10 C11 C12 115.3(16) . . ?
C10 C11 C22 125.3(19) . . ?
C12 C11 C22 119.4(18) . . ?
C13 C12 C19 118.9(18) . . ?
C13 C12 C11 116.7(16) . . ?
C19 C12 C11 124.2(17) . . ?
N9 C13 C12 125.8(15) . . ?
N9 C13 C14 115.8(14) . . ?
C12 C13 C14 118.3(15) . . ?
N10 C14 C15 123.3(15) . . ?
N10 C14 C13 116.2(13) . . ?
C15 C14 C13 120.5(15) . . ?
C14 C15 C16 117.6(15) . . ?
C14 C15 C20 116.7(17) . . ?
C16 C15 C20 125.7(16) . . ?
C17 C16 C15 119.1(14) . . ?
C17 C16 C23 117.2(16) . . ?
C15 C16 C23 123.7(15) . . ?
C16 C17 C18 117.4(15) . . ?
C16 C17 C24 122.7(15) . . ?
C18 C17 C24 119.8(16) . . ?
N10 C18 C17 125.2(16) . . ?
C20 C19 C12 123.7(18) . . ?
C19 C20 C15 121.7(17) . . ?
O7 C26 N11 126(3) . . ?

loop_
_geom_bond_atom_site_label_1
_geom_bond_atom_site_label_2
_geom_bond_distance
_geom_bond_site_symmetry_2
_geom_bond_publ_flag
W1 C3 2.10(3) . ?
W1 C4 2.10(2) . ?
W1 C5 2.121(16) . ?
W1 C2 2.128(16) . ?
W1 C1 2.146(14) . ?
W1 C6 2.16(2) . ?
W1 C8 2.18(3) . ?
W1 C7 2.18(2) . ?
Ni1 N1 2.024(11) 3_565 ?
Ni1 N1 2.024(11) 2_665 ?
Ni1 N1 2.024(11) 13_565 ?
Ni1 N1 2.024(11) 14_455 ?
Ni1 N1 2.024(11) 15 ?
Ni1 N1 2.024(11) . ?
N1 C1 1.156(16) 2_665 ?
C1 N1 1.156(16) 3_565 ?
Ni2 N2 2.038(13) . ?
Ni2 N10 2.043(11) . ?
Ni2 N4 2.053(14) . ?
Ni2 N5 2.056(19) . ?
Ni2 N9 2.057(12) . ?
Ni2 O2 2.116(12) . ?
O2 C25 1.40(3) . ?
N2 C2 1.182(19) . ?
Ni3 N3 2.07(2) . ?
Ni3 N3 2.07(2) 3_565 ?
Ni3 N3 2.07(2) 2_665 ?
Ni3 O6 2.14(3) . ?
Ni3 O6 2.14(3) 2_665 ?
Ni3 O6 2.14(3) 3_565 ?
N3 C3 1.19(2) . ?
N4 C5 1.16(2) 3_565 ?
C4 N5 1.18(2) 15 ?
N5 C4 1.18(2) 14_455 ?
C5 N4 1.16(2) 2_665 ?
N6 C6 1.17(2) . ?
O7 C26 1.41(2) . ?
N7 C7 1.12(3) . ?
N8 C8 1.17(3) . ?
N9 C9 1.30(2) . ?
N9 C13 1.355(19) . ?
C9 C10 1.38(3) . ?
N10 C18 1.290(19) . ?
N10 C14 1.37(2) . ?
C10 C11 1.38(3) . ?
C10 C21 1.57(3) . ?
N11 C27 1.466(14) . ?
N11 C26 1.469(18) . ?
N11 C28 1.474(19) . ?
C11 C12 1.48(3) . ?
C11 C22 1.48(2) . ?
C12 C13 1.39(2) . ?
C12 C19 1.39(3) . ?
C13 C14 1.45(2) . ?
C14 C15 1.40(2) . ?
C15 C16 1.43(2) . ?
C15 C20 1.44(2) . ?
C16 C17 1.37(2) . ?
C16 C23 1.52(2) . ?
C17 C18 1.43(2) . ?
C17 C24 1.45(2) . ?
C19 C20 1.29(3) . ?
